data_2217216
loop_
_publ_author_name
'Mohammadi Ziarani, Ghodsi'
'Abbasi, Alireza'
'Badiei, Alireza'
'Ghorbi, Shima'
'Shahjafari, Fatemeh'

_publ_section_title
;
 (3-Nitrophenyl)methanediyl diacetate
;
_journal_coeditor_code NG2384
_journal_issue 1
_journal_name_full 'Acta Crystallographica Section E'
_journal_page_first o16
_journal_page_last o16
_journal_paper_doi 10.1107/S1600536807060990
_journal_volume 64
_journal_year 2008
_chemical_formula_iupac 'C11 H11 N O6'
_chemical_formula_moiety 'C11 H11 N O6'
_chemical_formula_sum 'C11 H11 N O6'
_chemical_formula_weight 253.21
_chemical_name_systematic
;
(3-Nitrophenyl)methanediyl diacetate
;
_space_group_IT_number 2
_symmetry_cell_setting triclinic
_symmetry_space_group_name_Hall '-P 1'
_symmetry_space_group_name_H-M 'P -1'
_atom_sites_solution_hydrogens geom
_atom_sites_solution_primary direct
_atom_sites_solution_secondary difmap
_audit_creation_method SHELXL-97
_cell_angle_alpha 109.094(11)
_cell_angle_beta 98.031(10)
_cell_angle_gamma 99.963(10)
_cell_formula_units_Z 2
_cell_length_a 7.8959(9)
_cell_length_b 8.4779(10)
_cell_length_c 9.7788(13)
_cell_measurement_reflns_used 1543
_cell_measurement_temperature 290(2)
_cell_measurement_theta_max 25.5
_cell_measurement_theta_min 3.5
_cell_volume 595.55(14)
_computing_cell_refinement 'IPDS Software (Stoe & Cie, 1997)'
_computing_data_collection 'IPDS Software (Stoe & Cie, 1997)'
_computing_data_reduction 'IPDS Software (Stoe & Cie, 1997)'
_computing_molecular_graphics 'DIAMOND (Brandenburg, 2001)'
_computing_publication_material 'PLATON (Spek, 2003)'
_computing_structure_refinement 'SHELXL97 (Sheldrick, 1997)'
_computing_structure_solution 'SHELXS97 (Sheldrick, 1997)'
_diffrn_ambient_temperature 290(2)
_diffrn_measured_fraction_theta_full 0.973
_diffrn_measured_fraction_theta_max 0.973
_diffrn_measurement_device_type 'STOE IPDS'
_diffrn_measurement_method 'Area detector - phi oscillation'
_diffrn_radiation_monochromator graphite
_diffrn_radiation_source 'fine-focus sealed tube'
_diffrn_radiation_type MoK\a
_diffrn_radiation_wavelength 0.71073
_diffrn_reflns_av_R_equivalents 0.0240
_diffrn_reflns_av_sigmaI/netI 0.0563
_diffrn_reflns_limit_h_max 8
_diffrn_reflns_limit_h_min -9
_diffrn_reflns_limit_k_max 10
_diffrn_reflns_limit_k_min -7
_diffrn_reflns_limit_l_max 11
_diffrn_reflns_limit_l_min -11
_diffrn_reflns_number 3869
_diffrn_reflns_theta_full 25.49
_diffrn_reflns_theta_max 25.49
_diffrn_reflns_theta_min 3.76
_diffrn_standards_number 0
_exptl_absorpt_coefficient_mu 0.117
_exptl_absorpt_correction_type none
_exptl_crystal_colour colorless
_exptl_crystal_density_diffrn 1.412
_exptl_crystal_density_method 'not measured'
_exptl_crystal_description 'block shape'
_exptl_crystal_F_000 264
_exptl_crystal_size_max 0.3
_exptl_crystal_size_mid 0.2
_exptl_crystal_size_min 0.2
_refine_diff_density_max 0.185
_refine_diff_density_min -0.143
_refine_ls_extinction_coef 0.100(9)
_refine_ls_extinction_expression Fc^*^=kFc[1+0.001xFc^2^\l^3^/sin(2\q)]^-1/4^
_refine_ls_extinction_method SHELXL
_refine_ls_goodness_of_fit_ref 0.912
_refine_ls_hydrogen_treatment constr
_refine_ls_matrix_type full
_refine_ls_number_parameters 166
_refine_ls_number_reflns 2149
_refine_ls_number_restraints 0
_refine_ls_restrained_S_all 0.912
_refine_ls_R_factor_all 0.0605
_refine_ls_R_factor_gt 0.0364
_refine_ls_shift/su_max 0.000
_refine_ls_shift/su_mean 0.000
_refine_ls_structure_factor_coef Fsqd
_refine_ls_weighting_details 'calc w=1/[\s^2^(Fo^2^)+(0.0565P)^2^+0.0000P] where P=(Fo^2^+2Fc^2^)/3'
_refine_ls_weighting_scheme calc
_refine_ls_wR_factor_gt 0.0914
_refine_ls_wR_factor_ref 0.0977
_reflns_number_gt 1224
_reflns_number_total 2149
_reflns_threshold_expression I>2\s(I)
_cod_data_source_file ng2384.cif
_cod_data_source_block I
_cod_original_cell_volume 595.55(13)
_cod_database_code 2217216
_cod_database_fobs_code 2217216

loop_
_symmetry_equiv_pos_as_xyz
'x, y, z'
'-x, -y, -z'

loop_
_atom_site_type_symbol
_atom_site_label
_atom_site_fract_x
_atom_site_fract_y
_atom_site_fract_z
_atom_site_U_iso_or_equiv
_atom_site_adp_type
_atom_site_calc_flag
_atom_site_refinement_flags
_atom_site_occupancy
O O1 0.30507(14) 0.16974(14) -0.04836(12) 0.0445(3) Uani d . 1
O O2 0.59909(14) 0.22011(14) 0.05498(12) 0.0457(4) Uani d . 1
O O3 0.16732(19) 0.6263(2) 0.60185(17) 0.0836(5) Uani d . 1
O O4 0.43191(18) 0.23344(17) -0.22188(14) 0.0668(4) Uani d . 1
O O5 0.75926(17) 0.47383(18) 0.07041(18) 0.0791(5) Uani d . 1
O O6 0.1787(2) 0.7027(2) 0.4140(2) 0.1013(6) Uani d . 1
N N1 0.2009(2) 0.6066(2) 0.4801(2) 0.0651(5) Uani d . 1
C C1 0.4464(2) 0.2888(2) 0.06532(17) 0.0404(4) Uani d . 1
H H1 0.4676 0.4004 0.0533 0.048 Uiso calc R 1
C C2 0.3243(2) 0.4433(2) 0.27690(19) 0.0440(5) Uani d . 1
H H2 0.3153 0.5260 0.2347 0.053 Uiso calc R 1
C C3 0.2703(2) 0.4571(2) 0.40713(19) 0.0479(5) Uani d . 1
C C4 0.3077(3) 0.1635(2) -0.1894(2) 0.0485(5) Uani d . 1
C C5 0.3922(2) 0.3050(2) 0.20946(17) 0.0394(4) Uani d . 1
C C6 0.4043(2) 0.1838(2) 0.2739(2) 0.0501(5) Uani d . 1
H H6 0.4494 0.0901 0.2287 0.060 Uiso calc R 1
C C7 0.7489(2) 0.3270(3) 0.0531(2) 0.0500(5) Uani d . 1
C C8 0.2821(2) 0.3387(3) 0.4739(2) 0.0580(5) Uani d . 1
H H8 0.2456 0.3512 0.5625 0.070 Uiso calc R 1
C C9 0.3497(2) 0.2009(3) 0.4059(2) 0.0595(5) Uani d . 1
H H9 0.3587 0.1188 0.4487 0.071 Uiso calc R 1
C C10 0.1372(3) 0.0604(3) -0.2909(2) 0.0687(6) Uani d . 1
H H10A 0.1573 0.0030 -0.3875 0.103 Uiso calc R 1
H H10B 0.0600 0.1348 -0.2973 0.103 Uiso calc R 1
H H10C 0.0842 -0.0233 -0.2535 0.103 Uiso calc R 1
C C11 0.8926(2) 0.2351(3) 0.0284(3) 0.0726(7) Uani d . 1
H H11A 0.9436 0.2246 0.1192 0.109 Uiso calc R 1
H H11B 0.9812 0.2985 -0.0039 0.109 Uiso calc R 1
H H11C 0.8457 0.1228 -0.0459 0.109 Uiso calc R 1

loop_
_atom_site_aniso_label
_atom_site_aniso_U_11
_atom_site_aniso_U_22
_atom_site_aniso_U_33
_atom_site_aniso_U_12
_atom_site_aniso_U_13
_atom_site_aniso_U_23
O1 0.0425(7) 0.0528(8) 0.0365(7) 0.0072(6) 0.0073(6) 0.0162(6)
O2 0.0396(7) 0.0477(7) 0.0545(8) 0.0125(6) 0.0163(6) 0.0208(6)
O3 0.0737(11) 0.1055(12) 0.0530(9) 0.0200(9) 0.0252(8) 0.0001(9)
O4 0.0720(10) 0.0778(10) 0.0515(8) 0.0062(8) 0.0219(8) 0.0267(8)
O5 0.0537(9) 0.0547(9) 0.1318(14) 0.0070(7) 0.0210(9) 0.0398(9)
O6 0.1370(17) 0.0995(14) 0.0925(13) 0.0722(13) 0.0492(12) 0.0343(12)
N1 0.0562(11) 0.0744(13) 0.0545(12) 0.0175(9) 0.0168(9) 0.0068(10)
C1 0.0376(10) 0.0417(10) 0.0424(10) 0.0089(8) 0.0088(8) 0.0159(8)
C2 0.0395(10) 0.0474(11) 0.0420(11) 0.0066(8) 0.0068(8) 0.0147(9)
C3 0.0360(10) 0.0582(12) 0.0415(11) 0.0068(9) 0.0086(8) 0.0097(9)
C4 0.0571(13) 0.0512(11) 0.0413(12) 0.0190(10) 0.0143(10) 0.0172(9)
C5 0.0327(10) 0.0457(10) 0.0362(10) 0.0047(8) 0.0040(8) 0.0136(8)
C6 0.0487(11) 0.0535(11) 0.0526(12) 0.0128(9) 0.0126(9) 0.0238(9)
C7 0.0397(11) 0.0588(13) 0.0508(12) 0.0049(10) 0.0111(9) 0.0214(10)
C8 0.0499(12) 0.0771(14) 0.0444(11) 0.0082(11) 0.0127(10) 0.0206(11)
C9 0.0589(13) 0.0731(14) 0.0570(12) 0.0124(11) 0.0149(11) 0.0375(11)
C10 0.0693(15) 0.0789(15) 0.0459(12) 0.0100(12) 0.0025(11) 0.0145(11)
C11 0.0469(13) 0.0767(15) 0.0971(18) 0.0168(11) 0.0275(12) 0.0290(13)

loop_
_atom_type_symbol
_atom_type_description
_atom_type_scat_dispersion_real
_atom_type_scat_dispersion_imag
_atom_type_scat_source
C C 0.0033 0.0016 'International Tables Vol C Tables 4.2.6.8 and 6.1.1.4'
H H 0.0000 0.0000 'International Tables Vol C Tables 4.2.6.8 and 6.1.1.4'
N N 0.0061 0.0033 'International Tables Vol C Tables 4.2.6.8 and 6.1.1.4'
O O 0.0106 0.0060 'International Tables Vol C Tables 4.2.6.8 and 6.1.1.4'

loop_
_geom_angle_atom_site_label_1
_geom_angle_atom_site_label_2
_geom_angle_atom_site_label_3
_geom_angle
C4 O1 C1 116.57(13)
C7 O2 C1 116.69(13)
O6 N1 O3 123.62(18)
O6 N1 C3 117.60(17)
O3 N1 C3 118.8(2)
O1 C1 O2 107.75(12)
O1 C1 C5 106.49(12)
O2 C1 C5 111.36(13)
O1 C1 H1 110.4
O2 C1 H1 110.4
C5 C1 H1 110.4
C3 C2 C5 119.16(16)
C3 C2 H2 120.4
C5 C2 H2 120.4
C8 C3 C2 122.43(17)
C8 C3 N1 118.60(18)
C2 C3 N1 118.95(18)
O4 C4 O1 122.89(18)
O4 C4 C10 126.65(18)
O1 C4 C10 110.46(16)
C6 C5 C2 119.45(16)
C6 C5 C1 121.85(15)
C2 C5 C1 118.68(15)
C5 C6 C9 120.38(18)
C5 C6 H6 119.8
C9 C6 H6 119.8
O5 C7 O2 122.99(17)
O5 C7 C11 125.89(18)
O2 C7 C11 111.12(17)
C3 C8 C9 118.09(17)
C3 C8 H8 121.0
C9 C8 H8 121.0
C8 C9 C6 120.49(18)
C8 C9 H9 119.8
C6 C9 H9 119.8
C4 C10 H10A 109.5
C4 C10 H10B 109.5
H10A C10 H10B 109.5
C4 C10 H10C 109.5
H10A C10 H10C 109.5
H10B C10 H10C 109.5
C7 C11 H11A 109.5
C7 C11 H11B 109.5
H11A C11 H11B 109.5
C7 C11 H11C 109.5
H11A C11 H11C 109.5
H11B C11 H11C 109.5

loop_
_geom_bond_atom_site_label_1
_geom_bond_atom_site_label_2
_geom_bond_distance
_geom_bond_publ_flag
O1 C4 1.366(2) yes
O1 C1 1.4249(19) yes
O2 C7 1.367(2) yes
O2 C1 1.4287(18) yes
O3 N1 1.221(2) yes
O4 C4 1.193(2) yes
O5 C7 1.187(2) yes
O6 N1 1.215(2) yes
N1 C3 1.474(2) yes
C1 C5 1.500(2) ?
C1 H1 0.9800 ?
C2 C3 1.374(2) ?
C2 C5 1.381(2) ?
C2 H2 0.9300 ?
C3 C8 1.374(3) ?
C4 C10 1.488(3) ?
C5 C6 1.380(2) ?
C6 C9 1.388(2) ?
C6 H6 0.9300 ?
C7 C11 1.487(2) ?
C8 C9 1.378(2) ?
C8 H8 0.9300 ?
C9 H9 0.9300 ?
C10 H10A 0.9600 ?
C10 H10B 0.9600 ?
C10 H10C 0.9600 ?
C11 H11A 0.9600 ?
C11 H11B 0.9600 ?
C11 H11C 0.9600 ?

loop_
_geom_torsion_atom_site_label_1
_geom_torsion_atom_site_label_2
_geom_torsion_atom_site_label_3
_geom_torsion_atom_site_label_4
_geom_torsion
C4 O1 C1 O2 -74.57(15)
C4 O1 C1 C5 165.86(13)
C7 O2 C1 O1 129.88(14)
C7 O2 C1 C5 -113.68(15)
C5 C2 C3 C8 0.4(3)
C5 C2 C3 N1 178.90(15)
O6 N1 C3 C8 -174.42(18)
O3 N1 C3 C8 4.8(3)
O6 N1 C3 C2 7.1(3)
O3 N1 C3 C2 -173.74(16)
C1 O1 C4 O4 10.7(2)
C1 O1 C4 C10 -169.00(14)
C3 C2 C5 C6 0.0(2)
C3 C2 C5 C1 178.43(15)
O1 C1 C5 C6 79.55(18)
O2 C1 C5 C6 -37.7(2)
O1 C1 C5 C2 -98.83(16)
O2 C1 C5 C2 143.97(14)
C2 C5 C6 C9 -0.3(2)
C1 C5 C6 C9 -178.70(16)
C1 O2 C7 O5 5.7(3)
C1 O2 C7 C11 -174.89(14)
C2 C3 C8 C9 -0.5(3)
N1 C3 C8 C9 -179.01(15)
C3 C8 C9 C6 0.2(3)
C5 C6 C9 C8 0.2(3)

loop_
_cod_related_entry_id
_cod_related_entry_database
_cod_related_entry_code
1 ChemSpider 88161
